data_2230302
loop_
_publ_author_name
'Zhou, Jin'
'Lu, Gan-Xiao'
'Zhang, Yan-Guang'
'Wei, Dan-Yi'

_publ_section_title
;
 Aquatrinitrato[2,4,6-tris(pyridin-2-yl)-1,3,5-triazine]neodymium(III)
 dihydrate
;
_journal_coeditor_code FF2007
_journal_issue 6
_journal_name_full 'Acta Crystallographica Section E'
_journal_page_first m699
_journal_paper_doi 10.1107/S1600536811014589
_journal_volume 67
_journal_year 2011
_chemical_formula_iupac '[Nd (N O3)3 (C18 H12 N6) (H2 O)] , 2H2 O'
_chemical_formula_moiety 'C18 H14 N9 Nd O10, 2(H2 O)'
_chemical_formula_sum 'C18 H18 N9 Nd O12'
_chemical_formula_weight 696.65
_chemical_name_systematic
;
Aquatrinitrato[2,4,6-tris(pyridin-2-yl)-1,3,5-triazine]neodymium(III) dihydrate
;
_space_group_IT_number 2
_symmetry_cell_setting triclinic
_symmetry_space_group_name_Hall '-P 1'
_symmetry_space_group_name_H-M 'P -1'
_atom_sites_solution_hydrogens geom
_atom_sites_solution_primary direct
_atom_sites_solution_secondary difmap
_audit_creation_method SHELXL97
_cell_angle_alpha 115.376(5)
_cell_angle_beta 102.611(4)
_cell_angle_gamma 94.659(5)
_cell_formula_units_Z 2
_cell_length_a 9.5799(5)
_cell_length_b 11.9688(7)
_cell_length_c 12.5711(6)
_cell_measurement_reflns_used 5280
_cell_measurement_temperature 293(2)
_cell_measurement_theta_max 29.74
_cell_measurement_theta_min 3.07
_cell_volume 1245.69(13)
_computing_cell_refinement 'RAPID-AUTO (Rigaku, 1998)'
_computing_data_collection 'RAPID-AUTO (Rigaku, 1998)'
_computing_data_reduction 'CrystalStructure (Rigaku/MSC, 2002)'
_computing_molecular_graphics 'ORTEPII (Johnson, 1976)'
_computing_publication_material 'SHELXL97 (Sheldrick, 2008)'
_computing_structure_refinement 'SHELXL97 (Sheldrick, 2008)'
_computing_structure_solution 'SHELXS97 (Sheldrick, 2008)'
_diffrn_ambient_temperature 293(2)
_diffrn_measured_fraction_theta_full 0.993
_diffrn_measured_fraction_theta_max 0.828
_diffrn_measurement_device_type 'Rigaku R-AXIS RAPID'
_diffrn_measurement_method \w
_diffrn_radiation_monochromator graphite
_diffrn_radiation_source 'fine-focus sealed tube'
_diffrn_radiation_type MoK\a
_diffrn_radiation_wavelength 0.71073
_diffrn_reflns_av_R_equivalents 0.0258
_diffrn_reflns_av_sigmaI/netI 0.0495
_diffrn_reflns_limit_h_max 12
_diffrn_reflns_limit_h_min -9
_diffrn_reflns_limit_k_max 14
_diffrn_reflns_limit_k_min -15
_diffrn_reflns_limit_l_max 16
_diffrn_reflns_limit_l_min -15
_diffrn_reflns_number 9838
_diffrn_reflns_theta_full 25.00
_diffrn_reflns_theta_max 29.81
_diffrn_reflns_theta_min 3.08
_exptl_absorpt_coefficient_mu 2.165
_exptl_absorpt_correction_T_max 1.000
_exptl_absorpt_correction_T_min 0.785
_exptl_absorpt_correction_type multi-scan
_exptl_absorpt_process_details '(ABSCOR; Higashi, 1995)'
_exptl_crystal_colour colourless
_exptl_crystal_density_diffrn 1.857
_exptl_crystal_density_method 'not measured'
_exptl_crystal_description plate
_exptl_crystal_F_000 690
_exptl_crystal_size_max 0.29
_exptl_crystal_size_mid 0.24
_exptl_crystal_size_min 0.09
_refine_diff_density_max 1.616
_refine_diff_density_min -0.978
_refine_ls_extinction_method none
_refine_ls_goodness_of_fit_ref 1.085
_refine_ls_hydrogen_treatment constr
_refine_ls_matrix_type full
_refine_ls_number_parameters 361
_refine_ls_number_reflns 5928
_refine_ls_number_restraints 0
_refine_ls_restrained_S_all 1.085
_refine_ls_R_factor_all 0.0471
_refine_ls_R_factor_gt 0.0344
_refine_ls_shift/su_max 0.001
_refine_ls_shift/su_mean 0.000
_refine_ls_structure_factor_coef Fsqd
_refine_ls_weighting_details 'calc w = 1/[\s^2^(Fo^2^)+(0.0117P)^2^+3.9883P] where P=(Fo^2^+2Fc^2^)/3'
_refine_ls_weighting_scheme calc
_refine_ls_wR_factor_gt 0.0657
_refine_ls_wR_factor_ref 0.0836
_reflns_number_gt 5090
_reflns_number_total 5928
_reflns_threshold_expression I>2\s(I)
_cod_data_source_file ff2007.cif
_cod_data_source_block I
_cod_original_cell_volume 1245.68(11)
_cod_database_code 2230302
_cod_database_fobs_code 2230302

loop_
_symmetry_equiv_pos_as_xyz
'x, y, z'
'-x, -y, -z'

loop_
_atom_site_type_symbol
_atom_site_label
_atom_site_fract_x
_atom_site_fract_y
_atom_site_fract_z
_atom_site_U_iso_or_equiv
_atom_site_adp_type
_atom_site_calc_flag
_atom_site_refinement_flags
_atom_site_occupancy
_atom_site_symmetry_multiplicity
_atom_site_disorder_assembly
_atom_site_disorder_group
Nd Nd 0.76592(3) 0.84166(2) 0.73838(2) 0.02711(7) Uani d . 1 1 . .
N N1 0.9322(4) 0.7339(4) 0.5944(3) 0.0361(9) Uani d . 1 1 . .
N N2 0.6692(4) 0.7758(3) 0.5065(3) 0.0279(8) Uani d . 1 1 . .
N N3 0.5257(4) 0.9142(3) 0.6656(3) 0.0299(8) Uani d . 1 1 . .
N N4 0.4875(4) 0.7688(4) 0.3410(3) 0.0337(8) Uani d . 1 1 . .
N N5 0.6974(4) 0.6837(4) 0.3067(3) 0.0344(9) Uani d . 1 1 . .
C C15 0.6178(6) 0.6582(5) 0.0673(4) 0.0430(12) Uani d . 1 1 . .
H H15A 0.7139 0.6562 0.1003 0.052 Uiso calc R 1 1 . .
N N7 0.9674(4) 1.0566(4) 0.7547(4) 0.0408(10) Uani d . 1 1 . .
N N8 0.7168(4) 0.9971(5) 0.9803(4) 0.0427(10) Uani d . 1 1 . .
N N9 0.5837(5) 0.5887(4) 0.6550(3) 0.0419(10) Uani d . 1 1 . .
O O1 0.8338(4) 1.0220(4) 0.6964(3) 0.0500(9) Uani d . 1 1 . .
O O2 1.0163(4) 0.9934(4) 0.8075(3) 0.0474(9) Uani d . 1 1 . .
O O3 1.0430(5) 1.1464(4) 0.7595(5) 0.0786(15) Uani d . 1 1 . .
O O4 0.6517(4) 0.8858(4) 0.9142(3) 0.0517(9) Uani d . 1 1 . .
O O5 0.8056(4) 1.0388(3) 0.9365(3) 0.0440(8) Uani d . 1 1 . .
O O6 0.6986(5) 1.0642(4) 1.0778(3) 0.0656(12) Uani d . 1 1 . .
O O7 0.5274(4) 0.6821(3) 0.6647(3) 0.0491(9) Uani d . 1 1 . .
O O8 0.7219(4) 0.6100(3) 0.6787(4) 0.0572(10) Uani d . 1 1 . .
O O9 0.5138(5) 0.4864(4) 0.6241(4) 0.0674(12) Uani d . 1 1 . .
O O10 0.9433(4) 0.7963(3) 0.8783(3) 0.0468(9) Uani d . 1 1 . .
H H10B 1.0087 0.8606 0.9257 0.070 Uiso d . 1 1 . .
H H10A 0.9328 0.7462 0.9079 0.070 Uiso d . 1 1 . .
O O11 0.9437(6) 0.6039(4) 0.9285(5) 0.0938(18) Uani d . 1 1 . .
H H11B 0.9245 0.5247 0.8942 0.141 Uiso d . 1 1 . .
H H11A 0.9968 0.6244 0.9993 0.141 Uiso d . 1 1 . .
O O12 0.1290(4) 0.6569(4) 0.1647(4) 0.0613(11) Uani d . 1 1 . .
H H12A 0.2151 0.6633 0.1599 0.092 Uiso d . 1 1 . .
H H12B 0.0989 0.7163 0.2138 0.092 Uiso d . 1 1 . .
C C1 1.0632(5) 0.7158(5) 0.6386(5) 0.0428(12) Uani d . 1 1 . .
H H1 1.0989 0.7463 0.7230 0.051 Uiso calc R 1 1 . .
C C2 1.1485(6) 0.6540(5) 0.5655(5) 0.0500(14) Uani d . 1 1 . .
H H2 1.2382 0.6413 0.5999 0.060 Uiso calc R 1 1 . .
C C3 1.0993(6) 0.6118(5) 0.4419(5) 0.0497(13) Uani d . 1 1 . .
H H3 1.1555 0.5708 0.3910 0.060 Uiso calc R 1 1 . .
C C4 0.9655(6) 0.6307(5) 0.3939(5) 0.0447(12) Uani d . 1 1 . .
H H4 0.9298 0.6029 0.3099 0.054 Uiso calc R 1 1 . .
C C5 0.8850(5) 0.6915(4) 0.4722(4) 0.0306(9) Uani d . 1 1 . .
C C6 0.7427(5) 0.7185(4) 0.4261(4) 0.0294(9) Uani d . 1 1 . .
C C7 0.5426(5) 0.8000(4) 0.4596(4) 0.0290(9) Uani d . 1 1 . .
C C8 0.5690(5) 0.7109(4) 0.2688(4) 0.0309(9) Uani d . 1 1 . .
C C9 0.4623(5) 0.8728(4) 0.5452(4) 0.0292(9) Uani d . 1 1 . .
C C10 0.4532(5) 0.9796(5) 0.7425(4) 0.0370(11) Uani d . 1 1 . .
H H10 0.4958 1.0104 0.8262 0.044 Uiso calc R 1 1 . .
C C11 0.3170(5) 1.0044(5) 0.7047(5) 0.0423(12) Uani d . 1 1 . .
H H11 0.2691 1.0489 0.7618 0.051 Uiso calc R 1 1 . .
C C12 0.2550(5) 0.9625(5) 0.5825(5) 0.0422(12) Uani d . 1 1 . .
H H12 0.1645 0.9788 0.5548 0.051 Uiso calc R 1 1 . .
C C13 0.3288(5) 0.8952(5) 0.5006(4) 0.0390(11) Uani d . 1 1 . .
H H13 0.2890 0.8656 0.4168 0.047 Uiso calc R 1 1 . .
C C14 0.5196(5) 0.6815(4) 0.1374(4) 0.0366(11) Uani d . 1 1 . .
N N6 0.3811(5) 0.6860(4) 0.0949(4) 0.0445(10) Uani d . 1 1 . .
C C18 0.3380(6) 0.6651(6) -0.0216(5) 0.0534(15) Uani d . 1 1 . .
H H18 0.2412 0.6660 -0.0537 0.064 Uiso calc R 1 1 . .
C C17 0.4276(7) 0.6426(6) -0.0965(5) 0.0608(17) Uani d . 1 1 . .
H H17 0.3928 0.6303 -0.1766 0.073 Uiso calc R 1 1 . .
C C16 0.5698(7) 0.6383(6) -0.0512(5) 0.0530(14) Uani d . 1 1 . .
H H16 0.6328 0.6221 -0.1005 0.064 Uiso calc R 1 1 . .

loop_
_atom_site_aniso_label
_atom_site_aniso_U_11
_atom_site_aniso_U_22
_atom_site_aniso_U_33
_atom_site_aniso_U_12
_atom_site_aniso_U_13
_atom_site_aniso_U_23
Nd 0.02569(12) 0.02828(12) 0.02657(12) 0.00553(9) 0.00467(8) 0.01311(9)
N1 0.032(2) 0.044(2) 0.035(2) 0.0142(17) 0.0090(16) 0.0199(18)
N2 0.0273(19) 0.0285(19) 0.0259(18) 0.0053(15) 0.0061(14) 0.0114(15)
N3 0.0289(19) 0.034(2) 0.0307(19) 0.0083(16) 0.0105(15) 0.0170(16)
N4 0.033(2) 0.038(2) 0.029(2) 0.0084(17) 0.0063(15) 0.0152(17)
N5 0.037(2) 0.037(2) 0.029(2) 0.0107(17) 0.0102(16) 0.0142(17)
C15 0.044(3) 0.050(3) 0.036(3) 0.006(2) 0.016(2) 0.019(2)
N7 0.034(2) 0.027(2) 0.064(3) 0.0037(17) 0.021(2) 0.020(2)
N8 0.038(2) 0.060(3) 0.032(2) 0.015(2) 0.0082(17) 0.023(2)
N9 0.049(3) 0.038(2) 0.029(2) 0.003(2) 0.0071(17) 0.0107(18)
O1 0.043(2) 0.051(2) 0.059(2) -0.0021(17) -0.0011(17) 0.0373(19)
O2 0.0329(19) 0.050(2) 0.064(2) 0.0122(16) 0.0114(16) 0.0313(19)
O3 0.053(3) 0.052(3) 0.152(5) 0.009(2) 0.047(3) 0.058(3)
O4 0.049(2) 0.054(2) 0.052(2) 0.0007(19) 0.0158(17) 0.025(2)
O5 0.050(2) 0.043(2) 0.0332(18) -0.0009(16) 0.0143(15) 0.0129(16)
O6 0.065(3) 0.089(3) 0.037(2) 0.020(2) 0.0236(19) 0.020(2)
O7 0.036(2) 0.040(2) 0.069(3) 0.0028(16) 0.0130(17) 0.0248(19)
O8 0.042(2) 0.036(2) 0.084(3) 0.0082(17) 0.0094(19) 0.023(2)
O9 0.087(3) 0.035(2) 0.063(3) -0.020(2) 0.010(2) 0.0170(19)
O10 0.047(2) 0.046(2) 0.041(2) 0.0050(17) -0.0052(15) 0.0237(17)
O11 0.115(4) 0.056(3) 0.091(4) -0.011(3) -0.029(3) 0.049(3)
O12 0.051(2) 0.050(2) 0.074(3) 0.0105(19) 0.019(2) 0.020(2)
C1 0.034(3) 0.051(3) 0.046(3) 0.008(2) 0.009(2) 0.025(2)
C2 0.032(3) 0.059(4) 0.069(4) 0.018(3) 0.014(2) 0.037(3)
C3 0.043(3) 0.050(3) 0.065(4) 0.021(3) 0.028(3) 0.026(3)
C4 0.041(3) 0.049(3) 0.045(3) 0.019(2) 0.019(2) 0.017(2)
C5 0.030(2) 0.027(2) 0.035(2) 0.0055(18) 0.0106(18) 0.0146(19)
C6 0.030(2) 0.026(2) 0.032(2) 0.0041(17) 0.0107(17) 0.0129(18)
C7 0.028(2) 0.031(2) 0.031(2) 0.0068(18) 0.0089(17) 0.0178(19)
C8 0.034(2) 0.025(2) 0.030(2) -0.0002(18) 0.0083(17) 0.0107(18)
C9 0.027(2) 0.030(2) 0.032(2) 0.0063(17) 0.0074(17) 0.0164(19)
C10 0.038(3) 0.040(3) 0.036(3) 0.011(2) 0.014(2) 0.018(2)
C11 0.040(3) 0.045(3) 0.048(3) 0.020(2) 0.021(2) 0.021(2)
C12 0.032(3) 0.051(3) 0.049(3) 0.019(2) 0.012(2) 0.027(3)
C13 0.034(3) 0.047(3) 0.037(3) 0.014(2) 0.0076(19) 0.020(2)
C14 0.045(3) 0.035(3) 0.028(2) 0.006(2) 0.0084(19) 0.013(2)
N6 0.045(3) 0.055(3) 0.034(2) 0.011(2) 0.0089(18) 0.022(2)
C18 0.053(3) 0.070(4) 0.038(3) 0.015(3) 0.006(2) 0.028(3)
C17 0.076(4) 0.081(5) 0.032(3) 0.023(4) 0.015(3) 0.030(3)
C16 0.062(4) 0.061(4) 0.043(3) 0.007(3) 0.023(3) 0.027(3)

loop_
_atom_type_symbol
_atom_type_description
_atom_type_scat_dispersion_real
_atom_type_scat_dispersion_imag
_atom_type_scat_source
C C 0.0033 0.0016 'International Tables Vol C Tables 4.2.6.8 and 6.1.1.4'
H H 0.0000 0.0000 'International Tables Vol C Tables 4.2.6.8 and 6.1.1.4'
N N 0.0061 0.0033 'International Tables Vol C Tables 4.2.6.8 and 6.1.1.4'
O O 0.0106 0.0060 'International Tables Vol C Tables 4.2.6.8 and 6.1.1.4'
Nd Nd -0.1943 3.0179 'International Tables Vol C Tables 4.2.6.8 and 6.1.1.4'

loop_
_geom_angle_atom_site_label_1
_geom_angle_atom_site_label_2
_geom_angle_atom_site_label_3
_geom_angle_site_symmetry_1
_geom_angle_site_symmetry_3
_geom_angle
_geom_angle_publ_flag
O10 Nd O1 . . 120.22(12) ?
O10 Nd O5 . . 79.00(12) ?
O1 Nd O5 . . 73.81(12) ?
O10 Nd O8 . . 69.07(12) ?
O1 Nd O8 . . 151.33(13) ?
O5 Nd O8 . . 134.08(13) ?
O10 Nd O4 . . 77.59(13) ?
O1 Nd O4 . . 117.41(13) ?
O5 Nd O4 . . 49.78(11) ?
O8 Nd O4 . . 90.63(13) ?
O10 Nd O7 . . 107.37(12) ?
O1 Nd O7 . . 132.39(12) ?
O5 Nd O7 . . 116.65(12) ?
O8 Nd O7 . . 49.34(12) ?
O4 Nd O7 . . 69.68(12) ?
O10 Nd N2 . . 140.25(12) ?
O1 Nd N2 . . 69.56(11) ?
O5 Nd N2 . . 136.67(11) ?
O8 Nd N2 . . 86.55(13) ?
O4 Nd N2 . . 135.54(12) ?
O7 Nd N2 . . 75.24(12) ?
O10 Nd O2 . . 71.11(12) ?
O1 Nd O2 . . 49.32(11) ?
O5 Nd O2 . . 66.19(11) ?
O8 Nd O2 . . 127.57(12) ?
O4 Nd O2 . . 112.49(12) ?
O7 Nd O2 . . 176.68(12) ?
N2 Nd O2 . . 103.96(11) ?
O10 Nd N3 . . 155.50(12) ?
O1 Nd N3 . . 71.23(11) ?
O5 Nd N3 . . 84.52(11) ?
O8 Nd N3 . . 112.20(12) ?
O4 Nd N3 . . 77.94(12) ?
O7 Nd N3 . . 64.41(12) ?
N2 Nd N3 . . 62.49(11) ?
O2 Nd N3 . . 118.21(11) ?
O10 Nd N1 . . 80.40(12) ?
O1 Nd N1 . . 82.91(13) ?
O5 Nd N1 . . 134.92(12) ?
O8 Nd N1 . . 71.64(13) ?
O4 Nd N1 . . 155.61(12) ?
O7 Nd N1 . . 107.65(12) ?
N2 Nd N1 . . 61.87(11) ?
O2 Nd N1 . . 69.30(12) ?
N3 Nd N1 . . 123.80(11) ?
O10 Nd N8 . . 77.08(12) ?
O1 Nd N8 . . 96.09(13) ?
O5 Nd N8 . . 25.30(11) ?
O8 Nd N8 . . 112.58(14) ?
O4 Nd N8 . . 24.49(12) ?
O7 Nd N8 . . 92.81(12) ?
N2 Nd N8 . . 142.56(11) ?
O2 Nd N8 . . 89.72(12) ?
N3 Nd N8 . . 80.26(11) ?
N1 Nd N8 . . 153.26(11) ?
O10 Nd N9 . . 87.86(12) ?
O1 Nd N9 . . 149.12(11) ?
O5 Nd N9 . . 128.36(11) ?
O8 Nd N9 . . 24.82(11) ?
O4 Nd N9 . . 78.69(12) ?
O7 Nd N9 . . 24.53(11) ?
N2 Nd N9 . . 80.62(11) ?
O2 Nd N9 . . 152.39(12) ?
N3 Nd N9 . . 88.31(12) ?
N1 Nd N9 . . 90.18(12) ?
N8 Nd N9 . . 103.12(12) ?
C1 N1 C5 . . 117.0(4) ?
C1 N1 Nd . . 121.9(3) ?
C5 N1 Nd . . 121.0(3) ?
C6 N2 C7 . . 115.4(4) ?
C6 N2 Nd . . 122.8(3) ?
C7 N2 Nd . . 121.8(3) ?
C10 N3 C9 . . 116.8(4) ?
C10 N3 Nd . . 122.5(3) ?
C9 N3 Nd . . 120.2(3) ?
C8 N4 C7 . . 115.2(4) ?
C6 N5 C8 . . 115.3(4) ?
C16 C15 C14 . . 118.4(5) ?
C16 C15 H15A . . 120.8 ?
C14 C15 H15A . . 120.8 ?
O3 N7 O2 . . 122.7(5) ?
O3 N7 O1 . . 121.3(5) ?
O2 N7 O1 . . 116.0(4) ?
O3 N7 Nd . . 176.6(4) ?
O2 N7 Nd . . 60.6(2) ?
O1 N7 Nd . . 55.4(2) ?
O6 N8 O4 . . 124.0(5) ?
O6 N8 O5 . . 120.9(5) ?
O4 N8 O5 . . 115.1(4) ?
O6 N8 Nd . . 177.5(4) ?
O4 N8 Nd . . 58.3(2) ?
O5 N8 Nd . . 56.8(2) ?
O9 N9 O7 . . 123.3(5) ?
O9 N9 O8 . . 122.2(5) ?
O7 N9 O8 . . 114.4(4) ?
O9 N9 Nd . . 177.9(4) ?
O7 N9 Nd . . 58.3(2) ?
O8 N9 Nd . . 56.1(2) ?
N7 O1 Nd . . 100.0(3) ?
N7 O2 Nd . . 94.6(3) ?
N8 O4 Nd . . 97.2(3) ?
N8 O5 Nd . . 97.9(3) ?
N9 O7 Nd . . 97.1(3) ?
N9 O8 Nd . . 99.0(3) ?
Nd O10 H10B . . 110.4 ?
Nd O10 H10A . . 130.4 ?
H10B O10 H10A . . 112.7 ?
H11B O11 H11A . . 104.5 ?
H12A O12 H12B . . 123.0 ?
N1 C1 C2 . . 123.3(5) ?
N1 C1 H1 . . 118.4 ?
C2 C1 H1 . . 118.4 ?
C3 C2 C1 . . 119.0(5) ?
C3 C2 H2 . . 120.5 ?
C1 C2 H2 . . 120.5 ?
C2 C3 C4 . . 119.0(5) ?
C2 C3 H3 . . 120.5 ?
C4 C3 H3 . . 120.5 ?
C3 C4 C5 . . 118.9(5) ?
C3 C4 H4 . . 120.5 ?
C5 C4 H4 . . 120.5 ?
N1 C5 C4 . . 122.8(4) ?
N1 C5 C6 . . 115.9(4) ?
C4 C5 C6 . . 121.2(4) ?
N5 C6 N2 . . 124.7(4) ?
N5 C6 C5 . . 117.1(4) ?
N2 C6 C5 . . 118.2(4) ?
N4 C7 N2 . . 124.5(4) ?
N4 C7 C9 . . 117.4(4) ?
N2 C7 C9 . . 118.0(4) ?
N4 C8 N5 . . 124.9(4) ?
N4 C8 C14 . . 118.1(4) ?
N5 C8 C14 . . 116.9(4) ?
N3 C9 C13 . . 123.1(4) ?
N3 C9 C7 . . 116.9(4) ?
C13 C9 C7 . . 120.0(4) ?
N3 C10 C11 . . 123.6(4) ?
N3 C10 H10 . . 118.2 ?
C11 C10 H10 . . 118.2 ?
C12 C11 C10 . . 118.8(4) ?
C12 C11 H11 . . 120.6 ?
C10 C11 H11 . . 120.6 ?
C11 C12 C13 . . 118.8(4) ?
C11 C12 H12 . . 120.6 ?
C13 C12 H12 . . 120.6 ?
C9 C13 C12 . . 118.9(4) ?
C9 C13 H13 . . 120.6 ?
C12 C13 H13 . . 120.6 ?
N6 C14 C15 . . 123.3(4) ?
N6 C14 C8 . . 116.3(4) ?
C15 C14 C8 . . 120.3(4) ?
C14 N6 C18 . . 116.6(4) ?
N6 C18 C17 . . 124.0(5) ?
N6 C18 H18 . . 118.0 ?
C17 C18 H18 . . 118.0 ?
C18 C17 C16 . . 118.6(5) ?
C18 C17 H17 . . 120.7 ?
C16 C17 H17 . . 120.7 ?
C15 C16 C17 . . 119.2(5) ?
C15 C16 H16 . . 120.4 ?
C17 C16 H16 . . 120.4 ?

loop_
_geom_bond_atom_site_label_1
_geom_bond_atom_site_label_2
_geom_bond_site_symmetry_2
_geom_bond_distance
_geom_bond_publ_flag
Nd O10 . 2.437(3) yes
Nd O1 . 2.502(4) yes
Nd O5 . 2.514(3) yes
Nd O8 . 2.514(4) yes
Nd O4 . 2.551(4) yes
Nd O7 . 2.564(3) yes
Nd N2 . 2.590(3) yes
Nd O2 . 2.615(4) yes
Nd N3 . 2.641(4) yes
Nd N1 . 2.659(4) yes
Nd N8 . 2.975(4) ?
Nd N9 . 2.989(4) ?
N1 C1 . 1.332(6) ?
N1 C5 . 1.346(6) ?
N2 C6 . 1.335(5) ?
N2 C7 . 1.338(5) ?
N3 C10 . 1.328(6) ?
N3 C9 . 1.346(5) ?
N4 C8 . 1.331(6) ?
N4 C7 . 1.337(5) ?
N5 C6 . 1.328(5) ?
N5 C8 . 1.338(6) ?
C15 C16 . 1.366(7) ?
C15 C14 . 1.390(7) ?
C15 H15A . 0.9300 ?
N7 O3 . 1.218(5) ?
N7 O2 . 1.259(5) ?
N7 O1 . 1.261(5) ?
N8 O6 . 1.204(5) ?
N8 O4 . 1.243(6) ?
N8 O5 . 1.283(5) ?
N9 O9 . 1.202(5) ?
N9 O7 . 1.251(5) ?
N9 O8 . 1.271(5) ?
O10 H10B . 0.8399 ?
O10 H10A . 0.8400 ?
O11 H11B . 0.8400 ?
O11 H11A . 0.8400 ?
O12 H12A . 0.8405 ?
O12 H12B . 0.8396 ?
C1 C2 . 1.380(7) ?
C1 H1 . 0.9300 ?
C2 C3 . 1.363(8) ?
C2 H2 . 0.9300 ?
C3 C4 . 1.373(7) ?
C3 H3 . 0.9300 ?
C4 C5 . 1.379(6) ?
C4 H4 . 0.9300 ?
C5 C6 . 1.478(6) ?
C7 C9 . 1.475(6) ?
C8 C14 . 1.486(6) ?
C9 C13 . 1.376(6) ?
C10 C11 . 1.389(7) ?
C10 H10 . 0.9300 ?
C11 C12 . 1.363(7) ?
C11 H11 . 0.9300 ?
C12 C13 . 1.382(7) ?
C12 H12 . 0.9300 ?
C13 H13 . 0.9300 ?
C14 N6 . 1.332(6) ?
N6 C18 . 1.336(6) ?
C18 C17 . 1.367(8) ?
C18 H18 . 0.9300 ?
C17 C16 . 1.372(8) ?
C17 H17 . 0.9300 ?
C16 H16 . 0.9300 ?

loop_
_geom_hbond_atom_site_label_D
_geom_hbond_atom_site_label_H
_geom_hbond_atom_site_label_A
_geom_hbond_site_symmetry_A
_geom_hbond_distance_DH
_geom_hbond_distance_HA
_geom_hbond_distance_DA
_geom_hbond_angle_DHA
_geom_hbond_publ_flag
O10 H10B O5 2_777 0.84 2.03 2.819(5) 156 yes
O10 H10A O11 ? 0.84 1.84 2.636(7) 158 yes
O11 H11B O12 2_666 0.84 1.95 2.785(8) 172 yes
O11 H11A O12 1_656 0.84 2.04 2.876(7) 175 yes
O12 H12A N6 ? 0.84 1.99 2.788(6) 159 yes
O12 H12B O3 2_676 0.84 2.18 2.925(7) 148 yes
